data_1549482
loop_
_publ_author_name
'Zenere, Katrina A.'
'Duyker, Samuel G.'
'Trzop, Elzbieta'
'Collet, Eric'
'Chan, Bun'
'Doheny, Patrick W.'
'Kepert, Cameron J.'
'Neville, Suzanne M.'

_publ_section_title
;
 Increasing spin crossover cooperativity in 2D Hofmann-type materials with
 guest molecule removal.
;
_journal_issue 25
_journal_name_full 'Chemical science'
_journal_page_first 5623
_journal_page_last 5629
_journal_paper_doi 10.1039/c8sc01040d
_journal_volume 9
_journal_year 2018
_chemical_formula_moiety 'C26 H20 Fe N12 Pd, 2(O)'
_chemical_formula_sum 'C26 H20 Fe N12 O2 Pd'
_chemical_formula_weight 694.79
_chemical_melting_point ?
_chemical_name_common '[Fe(proptrz)2Pd(CN)4].2H2O'
_space_group_crystal_system triclinic
_space_group_IT_number 2
_space_group_name_Hall '-P 1'
_space_group_name_H-M_alt 'P -1'
_symmetry_space_group_name_Hall '-P 1'
_symmetry_space_group_name_H-M 'P -1'
_atom_sites_solution_hydrogens geom
_atom_sites_solution_primary dual
_atom_sites_solution_secondary difmap
_audit_creation_method SHELXL-2013
_audit_update_record
;
2016-11-28 deposited with the CCDC.
2018-05-29 downloaded from the CCDC.
;
_cell_angle_alpha 96.424(4)
_cell_angle_beta 97.878(4)
_cell_angle_gamma 90.090(4)
_cell_formula_units_Z 2
_cell_length_a 7.0836(3)
_cell_length_b 15.1242(6)
_cell_length_c 13.5688(6)
_cell_measurement_reflns_used 5228
_cell_measurement_temperature 110(2)
_cell_measurement_theta_max 71.4890
_cell_measurement_theta_min 5.9070
_cell_volume 1430.70(11)
_computing_cell_refinement 'CrysAlisPro 1.171.38.41r (Rigaku OD, 2015)'
_computing_data_collection 'CrysAlisPro 1.171.38.41r (Rigaku OD, 2015)'
_computing_data_reduction 'CrysAlisPro 1.171.38.41r (Rigaku OD, 2015)'
_computing_structure_refinement 'SHELXL-2013 (Sheldrick, 2013), Xseed'
_computing_structure_solution 'ShelXT (Sheldrick, 2015)'
_diffrn_ambient_temperature 110(2)
_diffrn_detector 'CCD plate'
_diffrn_detector_area_resol_mean 8.0662
_diffrn_detector_type EosS2
_diffrn_measured_fraction_theta_full 0.996
_diffrn_measured_fraction_theta_max 0.986
_diffrn_measurement_device 'four-circle diffractometer'
_diffrn_measurement_device_type 'SuperNova, Single source at offset, EosS2'
_diffrn_measurement_method '\w scans'
_diffrn_radiation_monochromator mirror
_diffrn_radiation_type CuK\a
_diffrn_radiation_wavelength 1.54184
_diffrn_reflns_av_R_equivalents 0.0238
_diffrn_reflns_av_unetI/netI 0.0302
_diffrn_reflns_Laue_measured_fraction_full 0.996
_diffrn_reflns_Laue_measured_fraction_max 0.986
_diffrn_reflns_limit_h_max 8
_diffrn_reflns_limit_h_min -8
_diffrn_reflns_limit_k_max 18
_diffrn_reflns_limit_k_min -18
_diffrn_reflns_limit_l_max 16
_diffrn_reflns_limit_l_min -16
_diffrn_reflns_number 11871
_diffrn_reflns_point_group_measured_fraction_full 0.996
_diffrn_reflns_point_group_measured_fraction_max 0.986
_diffrn_reflns_theta_full 67.684
_diffrn_reflns_theta_max 71.999
_diffrn_reflns_theta_min 3.309
_diffrn_source 'micro-focus sealed X-ray tube'
_diffrn_source_type 'SuperNova (Cu) X-ray Source'
_exptl_absorpt_coefficient_mu 9.539
_exptl_absorpt_correction_T_max 0.727
_exptl_absorpt_correction_T_min 0.434
_exptl_absorpt_correction_type analytical
_exptl_absorpt_process_details
;
 CrysAlisPro 1.171.38.41r (Rigaku Oxford Diffraction, 2015)
 Analytical numeric absorption correction using a multifaceted crystal
 model based on expressions derived by R.C. Clark & J.S. Reid.
 (Clark, R. C. & Reid, J. S. (1995). Acta Cryst. A51, 887-897)
 Empirical absorption correction using spherical harmonics,
 implemented in SCALE3 ABSPACK scaling algorithm.
;
_exptl_crystal_colour orange
_exptl_crystal_density_diffrn 1.613
_exptl_crystal_density_method 'not measured'
_exptl_crystal_description 'square plate'
_exptl_crystal_F_000 688
_exptl_crystal_preparation ', Magnetic properties'
_exptl_crystal_recrystallization_method 'solvent diffusion'
_exptl_crystal_size_max 0.131
_exptl_crystal_size_mid 0.103
_exptl_crystal_size_min 0.027
_refine_diff_density_max 1.436
_refine_diff_density_min -1.203
_refine_diff_density_rms 0.091
_refine_ls_extinction_method none
_refine_ls_goodness_of_fit_ref 1.057
_refine_ls_hydrogen_treatment constr
_refine_ls_matrix_type full
_refine_ls_number_parameters 380
_refine_ls_number_reflns 5555
_refine_ls_number_restraints 0
_refine_ls_restrained_S_all 1.057
_refine_ls_R_factor_all 0.0388
_refine_ls_R_factor_gt 0.0331
_refine_ls_shift/su_max 0.000
_refine_ls_shift/su_mean 0.000
_refine_ls_structure_factor_coef Fsqd
_refine_ls_weighting_details 'w=1/[\s^2^(Fo^2^)+(0.0556P)^2^+1.2121P] where P=(Fo^2^+2Fc^2^)/3'
_refine_ls_weighting_scheme calc
_refine_ls_wR_factor_gt 0.0941
_refine_ls_wR_factor_ref 0.0993
_reflns_Friedel_coverage 0.000
_reflns_number_gt 4888
_reflns_number_total 5555
_reflns_threshold_expression 'I > 2\s(I)'
_cod_data_source_file c8sc01040d2.cif
_cod_data_source_block 1-Pd-2H2O-110K
_cod_depositor_comments
;
The following automatic conversions were performed:

'_chemical_melting_point' value 'not measured' was changed to '?' -
the value is undefined or not given.

Automatic conversion script
Id: cif_fix_values 4973 2017-02-22 13:04:09Z antanas 

 Adding full bibliography for 1549481--1549483.cif.
;
_cod_database_code 1549482
_title
;
Guest-Modulated Room Temperature Spin Crossover with Wide Hysteresis in a
2-D Hofmann-Type Material
;
_shelx_space_group_comment
;
The symmetry employed for this shelxl refinement is uniquely defined
by the following loop, which should always be used as a source of
symmetry information in preference to the above space-group names.
They are only intended as comments.
;
_shelxl_version_number 2013-4

loop_
_space_group_symop_operation_xyz
'x, y, z'
'-x, -y, -z'

loop_
_atom_site_label
_atom_site_type_symbol
_atom_site_fract_x
_atom_site_fract_y
_atom_site_fract_z
_atom_site_U_iso_or_equiv
_atom_site_adp_type
_atom_site_occupancy
_atom_site_site_symmetry_order
_atom_site_calc_flag
_atom_site_refinement_flags_posn
_atom_site_refinement_flags_adp
_atom_site_refinement_flags_occupancy
_atom_site_disorder_assembly
_atom_site_disorder_group
Pd1 Pd 0.49999(3) 0.74240(2) 0.49954(2) 0.01317(9) Uani 1 1 d . . . . .
Fe1 Fe 0.0000 0.5000 0.5000 0.01059(13) Uani 1 2 d S . P . .
Fe2 Fe 1.0000 1.0000 0.5000 0.01177(14) Uani 1 2 d S . P . .
N5 N 0.0547(3) 0.51666(15) 0.64951(18) 0.0165(5) Uani 1 1 d . . . . .
N3 N 0.7899(4) 0.90002(16) 0.50147(19) 0.0167(5) Uani 1 1 d . . . . .
N6 N 0.0491(4) 0.44914(16) 0.7094(2) 0.0224(5) Uani 1 1 d . . . . .
N10 N 0.9587(4) 1.04986(17) 0.2755(2) 0.0245(5) Uani 1 1 d . . . . .
N12 N 0.8086(4) 0.86946(18) 0.0950(2) 0.0261(6) Uani 1 1 d . . . . .
N7 N 0.1277(4) 0.57384(16) 0.80436(19) 0.0211(5) Uani 1 1 d . . . . .
N8 N 0.1810(4) 0.62792(18) 0.8944(2) 0.0255(6) Uani 1 1 d . . . . .
N11 N 0.8636(4) 0.92600(17) 0.18356(19) 0.0215(5) Uani 1 1 d . . . . .
N9 N 0.9349(4) 0.98542(16) 0.33780(19) 0.0189(5) Uani 1 1 d . . . . .
N1 N 0.1904(4) 0.40613(16) 0.49749(18) 0.0149(5) Uani 1 1 d . . . . .
N4 N 0.8001(4) 1.10552(16) 0.50478(19) 0.0178(5) Uani 1 1 d . . . . .
N2 N 0.1948(4) 0.59089(15) 0.49644(18) 0.0142(5) Uani 1 1 d . . . . .
C10 C 0.3287(4) 0.9044(2) 1.1158(2) 0.0228(6) Uani 1 1 d . . . . .
C18 C 0.8144(5) 0.7870(2) 0.1054(3) 0.0279(7) Uani 1 1 d . . . . .
H18 H 0.8556 0.7686 0.1694 0.033 Uiso 1 1 calc R U . . .
C13 C 0.4409(5) 1.0469(2) 1.2605(2) 0.0288(7) Uani 1 1 d . . . . .
H13 H 0.4807 1.0953 1.3098 0.035 Uiso 1 1 calc R U . . .
C21 C 0.6679(5) 0.5868(2) -0.1167(2) 0.0238(6) Uani 1 1 d . . . . .
C1 C 0.2989(4) 0.35139(18) 0.4989(2) 0.0153(5) Uani 1 1 d . . . . .
C6 C 0.0934(5) 0.4850(2) 0.8013(2) 0.0246(6) Uani 1 1 d . . . . .
H6 H 0.1007 0.4535 0.8584 0.029 Uiso 1 1 calc R U . . .
C17 C 0.9142(5) 1.0126(2) 0.1843(2) 0.0252(6) Uani 1 1 d . . . . .
H17 H 0.9168 1.0419 0.1261 0.030 Uiso 1 1 calc R U . . .
C25 C 0.5738(5) 0.5248(2) -0.2879(2) 0.0283(7) Uani 1 1 d . . . . .
H25 H 0.5453 0.5324 -0.3569 0.034 Uiso 1 1 calc R U . . .
C20 C 0.7188(5) 0.6608(2) -0.0423(2) 0.0265(7) Uani 1 1 d . . . . .
C14 C 0.4171(5) 0.9634(2) 1.2886(2) 0.0283(7) Uani 1 1 d . . . . .
H14 H 0.4398 0.9548 1.3575 0.034 Uiso 1 1 calc R U . . .
C7 C 0.1788(5) 0.7111(2) 0.8874(2) 0.0279(7) Uani 1 1 d . . . . .
H7 H 0.1416 0.7318 0.8242 0.033 Uiso 1 1 calc R U . . .
C12 C 0.4068(5) 1.0606(2) 1.1600(3) 0.0300(7) Uani 1 1 d . . . . .
H12 H 0.4218 1.1184 1.1407 0.036 Uiso 1 1 calc R U . . .
C19 C 0.7599(5) 0.7221(2) 0.0222(3) 0.0282(7) Uani 1 1 d . . . . .
C22 C 0.6572(5) 0.5017(2) -0.0869(2) 0.0280(7) Uani 1 1 d . . . . .
H22 H 0.6858 0.4936 -0.0181 0.034 Uiso 1 1 calc R U . . .
C4 C 0.6953(4) 1.16339(18) 0.5020(2) 0.0163(6) Uani 1 1 d . . . . .
C11 C 0.3508(5) 0.9896(2) 1.0881(2) 0.0266(7) Uani 1 1 d . . . . .
H11 H 0.3273 0.9990 1.0194 0.032 Uiso 1 1 calc R U . . .
C9 C 0.2752(5) 0.8324(2) 1.0393(2) 0.0273(7) Uani 1 1 d . . . . .
C2 C 0.3047(4) 0.64668(19) 0.4985(2) 0.0149(5) Uani 1 1 d . . . . .
C5 C 0.1018(4) 0.59048(19) 0.7067(2) 0.0199(6) Uani 1 1 d . . . . .
H5 H 0.1159 0.6470 0.6841 0.024 Uiso 1 1 calc R U . . .
C3 C 0.6882(4) 0.83972(19) 0.5002(2) 0.0159(6) Uani 1 1 d . . . . .
C24 C 0.5626(5) 0.4409(2) -0.2574(2) 0.0307(7) Uani 1 1 d . . . . .
H24 H 0.5256 0.3912 -0.3055 0.037 Uiso 1 1 calc R U . . .
C8 C 0.2316(5) 0.7735(2) 0.9736(2) 0.0271(7) Uani 1 1 d . . . . .
C26 C 0.6266(5) 0.5981(2) -0.2182(2) 0.0271(7) Uani 1 1 d . . . . .
H26 H 0.6346 0.6556 -0.2394 0.033 Uiso 1 1 calc R U . . .
C16 C 0.8776(4) 0.9120(2) 0.2812(2) 0.0219(6) Uani 1 1 d . . . . .
H16 H 0.8502 0.8572 0.3049 0.026 Uiso 1 1 calc R U . . .
C23 C 0.6052(5) 0.4292(2) -0.1571(3) 0.0302(7) Uani 1 1 d . . . . .
H23 H 0.5986 0.3714 -0.1364 0.036 Uiso 1 1 calc R U . . .
C15 C 0.3604(5) 0.8916(2) 1.2176(2) 0.0257(7) Uani 1 1 d . . . . .
H15 H 0.3432 0.8342 1.2376 0.031 Uiso 1 1 calc R U . . .
O1WA O 0.0167(10) 0.2669(3) 0.6760(4) 0.0281(7) Uiso 0.529(9) 1 d . U P A 1
O1WB O -0.0522(11) 0.2690(3) 0.6950(4) 0.0281(7) Uiso 0.471(9) 1 d . U P A 2
O2WA O 1.0881(8) 1.2280(3) 0.2984(3) 0.0299(8) Uiso 0.607(7) 1 d . U P B 3
O2WB O 1.0139(12) 1.2285(4) 0.3199(5) 0.0299(8) Uiso 0.393(7) 1 d . U P B 4

loop_
_atom_site_aniso_label
_atom_site_aniso_U_11
_atom_site_aniso_U_22
_atom_site_aniso_U_33
_atom_site_aniso_U_23
_atom_site_aniso_U_13
_atom_site_aniso_U_12
Pd1 0.00911(12) 0.01205(12) 0.01822(13) 0.00177(7) 0.00140(8) 0.00001(8)
Fe1 0.0081(3) 0.0076(3) 0.0157(3) 0.0008(2) 0.0010(2) -0.0005(2)
Fe2 0.0084(3) 0.0089(3) 0.0178(3) 0.0013(2) 0.0013(2) 0.0001(2)
N5 0.0134(12) 0.0129(11) 0.0230(12) 0.0017(9) 0.0023(9) 0.0001(8)
N3 0.0138(12) 0.0136(11) 0.0231(12) 0.0025(9) 0.0031(9) 0.0017(9)
N6 0.0251(14) 0.0146(12) 0.0265(13) 0.0039(9) -0.0016(10) 0.0002(10)
N10 0.0235(14) 0.0179(12) 0.0314(14) 0.0049(10) -0.0002(11) -0.0020(10)
N12 0.0294(15) 0.0243(14) 0.0233(13) -0.0024(10) 0.0038(11) 0.0003(11)
N7 0.0228(13) 0.0178(12) 0.0219(13) -0.0018(9) 0.0033(10) 0.0004(10)
N8 0.0292(15) 0.0236(14) 0.0221(13) -0.0025(10) 0.0024(11) -0.0016(11)
N11 0.0211(13) 0.0182(12) 0.0242(13) -0.0015(9) 0.0027(10) -0.0005(10)
N9 0.0154(12) 0.0153(11) 0.0259(13) 0.0016(9) 0.0031(10) -0.0002(9)
N1 0.0116(12) 0.0128(11) 0.0203(12) 0.0024(9) 0.0015(9) -0.0027(9)
N4 0.0138(12) 0.0143(11) 0.0248(13) 0.0013(9) 0.0021(9) -0.0009(10)
N2 0.0134(12) 0.0111(11) 0.0180(11) 0.0014(8) 0.0015(9) 0.0027(9)
C10 0.0170(15) 0.0279(16) 0.0217(15) -0.0037(12) 0.0017(11) 0.0000(11)
C18 0.0304(19) 0.0254(16) 0.0258(16) -0.0015(12) 0.0003(13) 0.0012(13)
C13 0.0248(17) 0.0326(18) 0.0252(16) -0.0095(13) 0.0008(13) -0.0028(13)
C21 0.0220(16) 0.0273(16) 0.0215(15) -0.0009(12) 0.0036(12) 0.0002(12)
C1 0.0123(13) 0.0139(13) 0.0199(14) 0.0023(10) 0.0023(10) -0.0019(11)
C6 0.0277(17) 0.0194(15) 0.0262(16) 0.0056(11) -0.0003(13) -0.0029(12)
C17 0.0290(17) 0.0184(15) 0.0277(16) 0.0050(11) 0.0002(13) -0.0032(12)
C25 0.0302(18) 0.0376(19) 0.0166(14) 0.0012(12) 0.0031(12) 0.0022(14)
C20 0.0255(17) 0.0300(17) 0.0232(15) -0.0006(13) 0.0028(12) 0.0004(13)
C14 0.0270(17) 0.0417(19) 0.0151(14) -0.0011(12) 0.0022(12) 0.0045(14)
C7 0.0343(19) 0.0249(16) 0.0221(15) -0.0021(12) -0.0006(13) 0.0023(13)
C12 0.0333(19) 0.0263(17) 0.0298(17) -0.0007(13) 0.0052(14) -0.0053(14)
C19 0.0286(18) 0.0271(17) 0.0274(16) -0.0007(13) 0.0023(13) 0.0018(13)
C22 0.0318(18) 0.0326(18) 0.0191(15) 0.0021(12) 0.0022(13) -0.0023(14)
C4 0.0123(13) 0.0131(13) 0.0230(14) 0.0007(10) 0.0015(11) -0.0035(10)
C11 0.0288(17) 0.0323(18) 0.0185(14) 0.0039(12) 0.0011(12) -0.0036(13)
C9 0.0265(17) 0.0289(17) 0.0262(16) 0.0022(13) 0.0036(13) 0.0021(13)
C2 0.0107(13) 0.0156(13) 0.0183(13) 0.0011(10) 0.0021(10) 0.0027(10)
C5 0.0216(15) 0.0160(13) 0.0223(14) 0.0009(10) 0.0048(11) -0.0007(11)
C3 0.0131(14) 0.0144(13) 0.0199(14) 0.0010(10) 0.0024(10) 0.0038(10)
C24 0.0304(18) 0.0350(18) 0.0240(16) -0.0073(13) 0.0030(13) -0.0044(14)
C8 0.0291(18) 0.0255(16) 0.0246(16) -0.0022(13) 0.0009(13) 0.0015(13)
C26 0.0267(17) 0.0288(17) 0.0257(16) 0.0025(12) 0.0034(13) 0.0030(13)
C16 0.0213(15) 0.0186(14) 0.0257(15) 0.0006(11) 0.0045(12) -0.0018(11)
C23 0.039(2) 0.0259(17) 0.0255(16) 0.0010(12) 0.0054(14) -0.0049(14)
C15 0.0257(17) 0.0276(16) 0.0241(15) 0.0036(12) 0.0034(12) 0.0036(13)

loop_
_atom_type_symbol
_atom_type_description
_atom_type_scat_dispersion_real
_atom_type_scat_dispersion_imag
_atom_type_scat_source
C C 0.0181 0.0091 'International Tables Vol C Tables 4.2.6.8 and 6.1.1.4'
H H 0.0000 0.0000 'International Tables Vol C Tables 4.2.6.8 and 6.1.1.4'
Fe Fe -1.1336 3.1974 'International Tables Vol C Tables 4.2.6.8 and 6.1.1.4'
N N 0.0311 0.0180 'International Tables Vol C Tables 4.2.6.8 and 6.1.1.4'
O O 0.0492 0.0322 'International Tables Vol C Tables 4.2.6.8 and 6.1.1.4'
Pd Pd 0.1215 3.9337 'International Tables Vol C Tables 4.2.6.8 and 6.1.1.4'

loop_
_geom_angle_atom_site_label_1
_geom_angle_atom_site_label_2
_geom_angle_atom_site_label_3
_geom_angle
_geom_angle_site_symmetry_1
_geom_angle_site_symmetry_3
C3 Pd1 C4 86.20(11) . 2_676
C3 Pd1 C2 178.46(10) . .
C4 Pd1 C2 92.26(11) 2_676 .
C3 Pd1 C1 92.81(11) . 2_666
C4 Pd1 C1 179.01(10) 2_676 2_666
C2 Pd1 C1 88.72(11) . 2_666
N2 Fe1 N2 180.0 2_566 .
N2 Fe1 N1 91.13(10) 2_566 2_566
N2 Fe1 N1 88.87(10) . 2_566
N2 Fe1 N1 88.87(10) 2_566 .
N2 Fe1 N1 91.13(10) . .
N1 Fe1 N1 180.0 2_566 .
N2 Fe1 N5 88.68(10) 2_566 2_566
N2 Fe1 N5 91.32(10) . 2_566
N1 Fe1 N5 89.33(10) 2_566 2_566
N1 Fe1 N5 90.67(10) . 2_566
N2 Fe1 N5 91.32(10) 2_566 .
N2 Fe1 N5 88.68(10) . .
N1 Fe1 N5 90.67(10) 2_566 .
N1 Fe1 N5 89.33(10) . .
N5 Fe1 N5 180.0 2_566 .
N3 Fe2 N3 180.0 . 2_776
N3 Fe2 N4 86.48(9) . 2_776
N3 Fe2 N4 93.53(9) 2_776 2_776
N3 Fe2 N4 93.52(9) . .
N3 Fe2 N4 86.47(9) 2_776 .
N4 Fe2 N4 180.0 2_776 .
N3 Fe2 N9 88.08(9) . .
N3 Fe2 N9 91.92(9) 2_776 .
N4 Fe2 N9 91.61(9) 2_776 .
N4 Fe2 N9 88.39(9) . .
N3 Fe2 N9 91.92(9) . 2_776
N3 Fe2 N9 88.08(9) 2_776 2_776
N4 Fe2 N9 88.39(9) 2_776 2_776
N4 Fe2 N9 91.61(9) . 2_776
N9 Fe2 N9 180.0 . 2_776
C5 N5 N6 108.4(2) . .
C5 N5 Fe1 127.3(2) . .
N6 N5 Fe1 124.32(18) . .
C3 N3 Fe2 173.5(3) . .
C6 N6 N5 106.7(2) . .
C17 N10 N9 106.7(2) . .
C18 N12 N11 114.6(3) . .
C6 N7 C5 105.1(2) . .
C6 N7 N8 122.1(3) . .
C5 N7 N8 132.8(3) . .
C7 N8 N7 115.0(3) . .
C17 N11 C16 105.4(3) . .
C17 N11 N12 122.9(3) . .
C16 N11 N12 131.7(3) . .
C16 N9 N10 107.7(3) . .
C16 N9 Fe2 125.7(2) . .
N10 N9 Fe2 126.44(19) . .
C1 N1 Fe1 177.8(3) . .
C4 N4 Fe2 176.0(3) . .
C2 N2 Fe1 176.3(3) . .
C11 C10 C15 119.4(3) . .
C11 C10 C9 118.9(3) . .
C15 C10 C9 121.8(3) . .
N12 C18 C19 120.7(3) . .
N12 C18 H18 119.7 . .
C19 C18 H18 119.7 . .
C14 C13 C12 120.2(3) . .
C14 C13 H13 119.9 . .
C12 C13 H13 119.9 . .
C22 C21 C26 119.4(3) . .
C22 C21 C20 119.2(3) . .
C26 C21 C20 121.4(3) . .
N1 C1 Pd1 177.6(3) . 2_666
N6 C6 N7 110.6(3) . .
N6 C6 H6 124.7 . .
N7 C6 H6 124.7 . .
N10 C17 N11 110.6(3) . .
N10 C17 H17 124.7 . .
N11 C17 H17 124.7 . .
C24 C25 C26 120.4(3) . .
C24 C25 H25 119.8 . .
C26 C25 H25 119.8 . .
C19 C20 C21 178.4(4) . .
C13 C14 C15 120.8(3) . .
C13 C14 H14 119.6 . .
C15 C14 H14 119.6 . .
N8 C7 C8 120.6(3) . .
N8 C7 H7 119.7 . .
C8 C7 H7 119.7 . .
C11 C12 C13 119.7(3) . .
C11 C12 H12 120.1 . .
C13 C12 H12 120.1 . .
C20 C19 C18 173.6(4) . .
C23 C22 C21 120.4(3) . .
C23 C22 H22 119.8 . .
C21 C22 H22 119.8 . .
N4 C4 Pd1 175.8(3) . 2_676
C12 C11 C10 120.4(3) . .
C12 C11 H11 119.8 . .
C10 C11 H11 119.8 . .
C8 C9 C10 178.4(4) . .
N2 C2 Pd1 178.6(3) . .
N5 C5 N7 109.2(3) . .
N5 C5 H5 125.4 . .
N7 C5 H5 125.4 . .
N3 C3 Pd1 176.0(3) . .
C23 C24 C25 120.2(3) . .
C23 C24 H24 119.9 . .
C25 C24 H24 119.9 . .
C9 C8 C7 173.3(4) . .
C25 C26 C21 119.7(3) . .
C25 C26 H26 120.2 . .
C21 C26 H26 120.2 . .
N9 C16 N11 109.5(3) . .
N9 C16 H16 125.3 . .
N11 C16 H16 125.3 . .
C22 C23 C24 120.0(3) . .
C22 C23 H23 120.0 . .
C24 C23 H23 120.0 . .
C14 C15 C10 119.4(3) . .
C14 C15 H15 120.3 . .
C10 C15 H15 120.3 . .

loop_
_geom_bond_atom_site_label_1
_geom_bond_atom_site_label_2
_geom_bond_distance
_geom_bond_site_symmetry_2
Pd1 C3 1.983(3) .
Pd1 C4 1.987(3) 2_676
Pd1 C2 1.998(3) .
Pd1 C1 2.012(3) 2_666
Fe1 N2 1.955(3) 2_566
Fe1 N2 1.955(3) .
Fe1 N1 1.961(2) 2_566
Fe1 N1 1.961(2) .
Fe1 N5 2.000(2) 2_566
Fe1 N5 2.000(2) .
Fe2 N3 2.124(3) .
Fe2 N3 2.124(3) 2_776
Fe2 N4 2.137(3) 2_776
Fe2 N4 2.137(3) .
Fe2 N9 2.172(3) .
Fe2 N9 2.172(3) 2_776
N5 C5 1.302(4) .
N5 N6 1.378(3) .
N3 C3 1.158(4) .
N6 C6 1.299(4) .
N10 C17 1.298(4) .
N10 N9 1.384(3) .
N12 C18 1.270(4) .
N12 N11 1.403(4) .
N7 C6 1.361(4) .
N7 C5 1.364(4) .
N7 N8 1.398(3) .
N8 C7 1.272(4) .
N11 C17 1.355(4) .
N11 C16 1.355(4) .
N9 C16 1.308(4) .
N1 C1 1.130(4) .
N4 C4 1.149(4) .
N2 C2 1.143(4) .
C10 C11 1.397(5) .
C10 C15 1.403(4) .
C10 C9 1.430(4) .
C18 C19 1.421(4) .
C18 H18 0.9500 .
C13 C14 1.376(5) .
C13 C12 1.391(5) .
C13 H13 0.9500 .
C21 C22 1.396(5) .
C21 C26 1.398(4) .
C21 C20 1.432(4) .
C1 Pd1 2.012(3) 2_666
C6 H6 0.9500 .
C17 H17 0.9500 .
C25 C24 1.384(5) .
C25 C26 1.390(5) .
C25 H25 0.9500 .
C20 C19 1.207(5) .
C14 C15 1.389(5) .
C14 H14 0.9500 .
C7 C8 1.424(4) .
C7 H7 0.9500 .
C12 C11 1.385(5) .
C12 H12 0.9500 .
C22 C23 1.383(5) .
C22 H22 0.9500 .
C4 Pd1 1.987(3) 2_676
C11 H11 0.9500 .
C9 C8 1.197(5) .
C5 H5 0.9500 .
C24 C23 1.385(5) .
C24 H24 0.9500 .
C26 H26 0.9500 .
C16 H16 0.9500 .
C23 H23 0.9500 .
C15 H15 0.9500 .
